data_4350131
loop_
_publ_author_name
'Costas, Miquel'
'Ribas, Xavi'
'Poater, Albert'
'L\'opez Valbuena, Josep Maria'
'Xifra, Ra\"ul'
'Company, Anna'
'Duran, Miquel'
'Sol\`a, Miquel'
'Llobet, Antoni'
'Corbella, Montserrat'
'Us\'on, Miguel Angel'
'Mah\'ia, Jos\'e'
'Solans, Xavier'
'Shan, Xiaopeng'
'Benet-Buchholz, Jordi'

_publ_contact_author
;
    Dr. Benet-Buchholz, Jordi
    Institut Catal\`a d'Investigaci\'o Qu\'imica (ICIQ)    
    X-ray Diffraction Unit
    Avgda. Pa\=isos Catalans s/n
    E-43007 Tarragona, Spain
;
_publ_section_title
;
 Copper(II) hexaaza macrocyclic binuclear complexes obtained from the
 reaction of their copper(I) derivates and molecular dioxygen.
;
_journal_issue 9
_journal_name_full 'Inorganic chemistry'
_journal_page_first 3569
_journal_page_last 3581
_journal_paper_doi 10.1021/ic051800j
_journal_volume 45
_journal_year 2006
_chemical_formula_sum 'C32 H52 Cu2 F6 N6 O13 S2'
_chemical_formula_weight 1034.00
_space_group_IT_number 2
_space_group_name_Hall '-P 1'
_space_group_name_H-M_alt 'P -1'
_symmetry_cell_setting triclinic
_symmetry_space_group_name_H-M 'P -1'
_atom_sites_solution_hydrogens geom
_atom_sites_solution_primary heavy
_atom_sites_solution_secondary difmap
_audit_creation_method SHELXL-97
_cell_angle_alpha 64.451(2)
_cell_angle_beta 75.017(2)
_cell_angle_gamma 77.383(2)
_cell_formula_units_Z 2
_cell_length_a 11.0621(8)
_cell_length_b 14.3804(10)
_cell_length_c 15.9531(12)
_cell_measurement_reflns_used 1301
_cell_measurement_temperature 100(2)
_cell_measurement_theta_max 21.523
_cell_measurement_theta_min 2.839
_cell_volume 2195.1(3)
_computing_cell_refinement 'SAINT+ v.6.02 (Bruker AXS, 1999)'
_computing_data_collection 'SMART v.5.611 (Bruker AXS, 2000)'
_computing_data_reduction 'SAINT+ v.6.02 (Bruker AXS, 1999)'
_computing_molecular_graphics 'XP, SHELXTL v.6.10 (Bruker, 2000)'
_computing_publication_material 'XCIF, SHELXTL v.6.10 (Bruker, 2000)'
_computing_structure_refinement 'SHELXL-97 for VMS (Sheldrick, 1997)'
_computing_structure_solution 'SHELXS-97 for VMS (Sheldrick, 1990)'
_diffrn_ambient_temperature 100(2)
_diffrn_detector_area_resol_mean '8.26 pixels/mm'
_diffrn_measured_fraction_theta_full 0.986
_diffrn_measured_fraction_theta_max 0.986
_diffrn_measurement_device_type 'Bruker SMART Apex CCD'
_diffrn_measurement_method '\w rotations with narrow frames'
_diffrn_radiation_monochromator graphite
_diffrn_radiation_source 'fine-focus sealed tube'
_diffrn_radiation_type MoK\a
_diffrn_radiation_wavelength 0.71073
_diffrn_reflns_av_R_equivalents 0.0467
_diffrn_reflns_av_sigmaI/netI 0.1708
_diffrn_reflns_limit_h_max 13
_diffrn_reflns_limit_h_min -13
_diffrn_reflns_limit_k_max 15
_diffrn_reflns_limit_k_min -17
_diffrn_reflns_limit_l_max 13
_diffrn_reflns_limit_l_min -18
_diffrn_reflns_number 12176
_diffrn_reflns_theta_full 25.05
_diffrn_reflns_theta_max 25.05
_diffrn_reflns_theta_min 1.44
_exptl_absorpt_coefficient_mu 1.155
_exptl_absorpt_correction_T_max 0.9032
_exptl_absorpt_correction_T_min 0.8644
_exptl_absorpt_correction_type multi-scan
_exptl_crystal_colour blue
_exptl_crystal_density_diffrn 1.564
_exptl_crystal_density_method 'not measured'
_exptl_crystal_description blocks
_exptl_crystal_F_000 1068
_exptl_crystal_size_max 0.13
_exptl_crystal_size_mid 0.13
_exptl_crystal_size_min 0.09
_refine_diff_density_max 1.158
_refine_diff_density_min -0.489
_refine_diff_density_rms 0.099
_refine_ls_extinction_method none
_refine_ls_goodness_of_fit_ref 0.875
_refine_ls_hydrogen_treatment noref
_refine_ls_matrix_type full
_refine_ls_number_parameters 633
_refine_ls_number_reflns 7661
_refine_ls_number_restraints 0
_refine_ls_restrained_S_all 0.875
_refine_ls_R_factor_all 0.1350
_refine_ls_R_factor_gt 0.0651
_refine_ls_shift/su_max 0.001
_refine_ls_shift/su_mean 0.000
_refine_ls_structure_factor_coef Fsqd
_refine_ls_weighting_details 'w=1/[\s^2^(Fo^2^)+(0.0650P)^2^+0.0000P] where P=(Fo^2^+2Fc^2^)/3'
_refine_ls_weighting_scheme calc
_refine_ls_wR_factor_gt 0.1411
_refine_ls_wR_factor_ref 0.1637
_reflns_number_gt 3869
_reflns_number_total 7661
_reflns_threshold_expression >2sigma(I)
_cod_data_source_file ic051800jsi20051018_120624.cif
_cod_data_source_block x008
_cod_depositor_comments
;
The following automatic conversions were performed:

data item '_symmetry_cell_setting' value 'Triclinic' was changed to
'triclinic' in accordance with the
/home/saulius/struct/COD-crude-data/automatic-downloads/DataCite-retrospective/ACS/depositions/lib/dictionaries/cif_core.dic
dictionary named 'cif_core.dic' version 2.4.2 last updated on
2011-04-26.

data item '_refine_ls_weighting_scheme' value 'calc
w=1/[\s^2^(Fo^2^)+(0.0650P)^2^+0.0000P] where P=(Fo^2^+2Fc^2^)/3' was
changed to 'calc'. A new data item '_refine_ls_weighting_details' was
created with the value set to
'w=1/[\s^2^(Fo^2^)+(0.0650P)^2^+0.0000P] where P=(Fo^2^+2Fc^2^)/3'.

data item '_atom_sites_solution_primary' value 'heavy atom' was
changed to 'heavy'.

Automatic conversion script
Id: cif_fix_values 6909 2019-04-08 15:41:33Z antanas 
;
_cod_original_sg_symbol_H-M P-1
_cod_database_code 4350131

loop_
_symmetry_equiv_pos_as_xyz
'x, y, z'
'-x, -y, -z'

loop_
_atom_site_label
_atom_site_type_symbol
_atom_site_fract_x
_atom_site_fract_y
_atom_site_fract_z
_atom_site_U_iso_or_equiv
_atom_site_adp_type
_atom_site_occupancy
_atom_site_calc_flag
_atom_site_refinement_flags
_atom_site_disorder_assembly
_atom_site_disorder_group
CuA Cu 0.81005(8) 0.83879(7) 0.32713(6) 0.0254(2) Uani 1 d . . .
N1A N 0.6697(5) 0.8177(4) 0.2740(4) 0.0278(14) Uani 1 d . . .
N2A N 0.8786(5) 0.9219(4) 0.1917(4) 0.0255(14) Uani 1 d . . .
N3A N 0.9879(5) 0.8375(4) 0.3480(4) 0.0268(14) Uani 1 d . . .
O1A O 0.7488(5) 0.7670(4) 0.4547(3) 0.0428(14) Uani 1 d . . .
H1A H 0.6698 0.7724 0.4642 0.051 Uiso 1 calc R . .
C1A C 0.5368(6) 0.8336(5) 0.3190(5) 0.0316(18) Uani 1 d . . .
H1AA H 0.5268 0.7858 0.3866 0.038 Uiso 1 calc R . .
H1AB H 0.4838 0.8135 0.2896 0.038 Uiso 1 calc R . .
C2A C 0.7005(7) 0.7065(5) 0.2903(6) 0.037(2) Uani 1 d . . .
H2AA H 0.6401 0.6870 0.2672 0.055 Uiso 1 calc R . .
H2AB H 0.6959 0.6644 0.3581 0.055 Uiso 1 calc R . .
H2AC H 0.7859 0.6945 0.2564 0.055 Uiso 1 calc R . .
C3A C 0.6877(6) 0.8817(6) 0.1715(5) 0.0295(18) Uani 1 d . . .
H3AA H 0.6405 0.9518 0.1599 0.035 Uiso 1 calc R . .
H3AB H 0.6546 0.8496 0.1397 0.035 Uiso 1 calc R . .
C4A C 0.8255(6) 0.8907(6) 0.1317(5) 0.0313(18) Uani 1 d . . .
H4AA H 0.8703 0.8233 0.1313 0.038 Uiso 1 calc R . .
H4AB H 0.8365 0.9434 0.0659 0.038 Uiso 1 calc R . .
C5A C 0.8355(6) 1.0326(5) 0.1751(5) 0.0310(18) Uani 1 d . . .
H5AA H 0.8673 1.0766 0.1092 0.047 Uiso 1 calc R . .
H5AB H 0.8675 1.0505 0.2174 0.047 Uiso 1 calc R . .
H5AC H 0.7431 1.0439 0.1877 0.047 Uiso 1 calc R . .
C6A C 1.0173(6) 0.9009(6) 0.1758(5) 0.0311(18) Uani 1 d . . .
H6AA H 1.0538 0.9545 0.1154 0.037 Uiso 1 calc R . .
H6AB H 1.0445 0.8323 0.1720 0.037 Uiso 1 calc R . .
C7A C 1.0630(6) 0.9021(6) 0.2563(5) 0.0316(18) Uani 1 d . . .
H7AA H 1.1534 0.8741 0.2535 0.038 Uiso 1 calc R . .
H7AB H 1.0537 0.9743 0.2511 0.038 Uiso 1 calc R . .
C8A C 1.0422(7) 0.7270(5) 0.3744(5) 0.0360(19) Uani 1 d . . .
H8AA H 1.1274 0.7180 0.3862 0.054 Uiso 1 calc R . .
H8AB H 1.0458 0.7063 0.3226 0.054 Uiso 1 calc R . .
H8AC H 0.9891 0.6836 0.4316 0.054 Uiso 1 calc R . .
C9A C 0.9913(6) 0.8684(5) 0.4253(5) 0.0280(17) Uani 1 d . . .
H9AA H 0.9453 0.8205 0.4852 0.034 Uiso 1 calc R . .
H9AB H 1.0802 0.8586 0.4321 0.034 Uiso 1 calc R . .
C10A C 0.9371(6) 0.9765(5) 0.4127(5) 0.0245(16) Uani 1 d . . .
C11A C 1.0152(7) 1.0560(6) 0.3742(5) 0.0304(18) Uani 1 d . . .
H11A H 1.1028 1.0404 0.3533 0.036 Uiso 1 calc R . .
C12A C 0.9679(7) 1.1550(6) 0.3663(5) 0.0334(19) Uani 1 d . . .
H12A H 1.0228 1.2072 0.3387 0.040 Uiso 1 calc R . .
C13A C 0.8402(7) 1.1806(5) 0.3982(5) 0.0274(17) Uani 1 d . . .
C14A C 0.7616(6) 1.1023(5) 0.4358(5) 0.0287(17) Uani 1 d . . .
H14A H 0.6742 1.1182 0.4570 0.034 Uiso 1 calc R . .
C15A C 0.8084(7) 1.0024(5) 0.4427(5) 0.0281(17) Uani 1 d . . .
H15A H 0.7529 0.9508 0.4680 0.034 Uiso 1 calc R . .
CuB Cu 0.56460(8) 1.31724(7) 0.30512(6) 0.0308(3) Uani 1 d . . .
N1B N 0.7287(6) 1.3594(5) 0.3138(5) 0.0432(18) Uani 1 d . . .
N2B N 0.6426(5) 1.3551(4) 0.1689(4) 0.0299(15) Uani 1 d . . .
N3B N 0.3970(5) 1.3297(4) 0.2622(4) 0.0308(15) Uani 1 d . . .
O1B O 0.4996(5) 1.2758(5) 0.4329(4) 0.0497(15) Uani 1 d . . .
H1B H 0.4345 1.2474 0.4461 0.060 Uiso 1 calc R . .
C1B C 0.7916(8) 1.2873(6) 0.3956(6) 0.043(2) Uani 1 d . . .
H1BA H 0.8630 1.3194 0.3943 0.051 Uiso 1 calc R . .
H1BB H 0.7307 1.2807 0.4549 0.051 Uiso 1 calc R . .
C2B C 0.6851(9) 1.4607(6) 0.3252(7) 0.069(3) Uani 1 d . . .
H2BA H 0.7569 1.4867 0.3298 0.103 Uiso 1 calc R . .
H2BB H 0.6209 1.4499 0.3828 0.103 Uiso 1 calc R . .
H2BC H 0.6489 1.5115 0.2704 0.103 Uiso 1 calc R . .
C3B C 0.8186(8) 1.3768(6) 0.2225(6) 0.049(2) Uani 1 d . . .
H3BA H 0.8689 1.3104 0.2236 0.059 Uiso 1 calc R . .
H3BB H 0.8771 1.4257 0.2119 0.059 Uiso 1 calc R . .
C4B C 0.7426(8) 1.4216(6) 0.1443(6) 0.048(2) Uani 1 d . . .
H4BA H 0.7039 1.4931 0.1364 0.057 Uiso 1 calc R . .
H4BB H 0.7985 1.4246 0.0839 0.057 Uiso 1 calc R . .
C5B C 0.7002(7) 1.2577(5) 0.1550(5) 0.039(2) Uani 1 d . . .
H5BA H 0.7393 1.2748 0.0884 0.058 Uiso 1 calc R . .
H5BB H 0.6346 1.2129 0.1730 0.058 Uiso 1 calc R . .
H5BC H 0.7644 1.2213 0.1946 0.058 Uiso 1 calc R . .
C6B C 0.5407(7) 1.4099(5) 0.1125(5) 0.0343(19) Uani 1 d . . .
H6BA H 0.5703 1.4125 0.0476 0.041 Uiso 1 calc R . .
H6BB H 0.5191 1.4821 0.1084 0.041 Uiso 1 calc R . .
C7B C 0.4255(7) 1.3535(6) 0.1590(5) 0.0354(19) Uani 1 d . . .
H7BA H 0.3526 1.3971 0.1299 0.042 Uiso 1 calc R . .
H7BB H 0.4407 1.2881 0.1491 0.042 Uiso 1 calc R . .
C8B C 0.3233(7) 1.4227(6) 0.2783(6) 0.044(2) Uani 1 d . . .
H8BA H 0.2412 1.4368 0.2598 0.066 Uiso 1 calc R . .
H8BB H 0.3697 1.4829 0.2403 0.066 Uiso 1 calc R . .
H8BC H 0.3108 1.4094 0.3454 0.066 Uiso 1 calc R . .
C9B C 0.3172(7) 1.2435(5) 0.3138(6) 0.038(2) Uani 1 d . . .
H9BA H 0.2401 1.2631 0.2864 0.045 Uiso 1 calc R . .
H9BB H 0.2908 1.2350 0.3807 0.045 Uiso 1 calc R . .
C10B C 0.3810(6) 1.1409(6) 0.3110(5) 0.0323(18) Uani 1 d . . .
C11B C 0.3464(6) 1.1021(6) 0.2552(5) 0.0342(19) Uani 1 d . . .
H11B H 0.2868 1.1431 0.2158 0.041 Uiso 1 calc R . .
C12B C 0.3979(6) 1.0045(6) 0.2566(5) 0.0323(19) Uani 1 d . . .
H12B H 0.3721 0.9797 0.2184 0.039 Uiso 1 calc R . .
C13B C 0.4870(6) 0.9416(5) 0.3129(5) 0.0265(17) Uani 1 d . . .
C14B C 0.5229(6) 0.9812(5) 0.3667(5) 0.0276(17) Uani 1 d . . .
H14B H 0.5836 0.9411 0.4054 0.033 Uiso 1 calc R . .
C15B C 0.4708(6) 1.0798(6) 0.3647(5) 0.0310(18) Uani 1 d . . .
H15B H 0.4981 1.1055 0.4016 0.037 Uiso 1 calc R . .
S1 S 1.38741(18) 0.70670(16) 0.13522(14) 0.0349(5) Uani 1 d . . .
C1 C 1.4056(8) 0.8362(7) 0.0462(6) 0.042(2) Uani 1 d . . .
O11 O 1.5112(10) 0.6570(8) 0.1466(8) 0.051(3) Uani 0.60 d P A 1
O12 O 1.3259(12) 0.6574(8) 0.0991(8) 0.063(3) Uani 0.60 d P A 1
O13 O 1.3147(12) 0.7238(8) 0.2149(7) 0.070(4) Uani 0.60 d P A 1
O14 O 1.2570(11) 0.7129(10) 0.1681(11) 0.040(4) Uani 0.40 d P A 2
O15 O 1.4648(19) 0.6944(17) 0.1966(12) 0.090(8) Uani 0.40 d P A 2
O16 O 1.430(2) 0.6535(12) 0.0735(13) 0.083(7) Uani 0.40 d P A 2
F11 F 1.2890(7) 0.8843(6) 0.0272(6) 0.048(2) Uani 0.60 d P B 1
F12 F 1.4631(9) 0.8306(7) -0.0374(6) 0.064(2) Uani 0.60 d P B 1
F13 F 1.4592(15) 0.8889(9) 0.0653(10) 0.083(4) Uani 0.60 d P B 1
F14 F 1.5256(12) 0.8559(10) 0.0084(11) 0.056(4) Uani 0.40 d P B 2
F15 F 1.3686(18) 0.9075(14) 0.0877(15) 0.086(7) Uani 0.40 d P B 2
F16 F 1.3481(19) 0.8696(14) -0.0170(13) 0.084(6) Uiso 0.40 d P B 2
S2A2 S 1.0535(11) 1.2850(12) 0.0346(16) 0.149(9) Uani 0.30 d P C 1
C2A2 C 1.209(3) 1.253(2) 0.011(2) 0.050(9) Uani 0.30 d P C 1
O23A O 1.0070(18) 1.3646(19) 0.050(2) 0.074(8) Uani 0.30 d P C 1
F23A F 1.2726(17) 1.1693(14) 0.0105(12) 0.058(5) Uani 0.30 d P C 1
S2 S 1.0828(3) 1.2104(3) 0.0630(2) 0.0431(9) Uani 0.70 d P C 2
C2 C 1.1667(13) 1.3199(12) 0.0012(10) 0.046(3) Uiso 0.70 d P C 2
O23 O 1.1881(9) 1.1254(7) 0.0553(6) 0.049(2) Uani 0.70 d P C 2
F23 F 1.0801(9) 1.4043(5) 0.0055(6) 0.072(2) Uani 0.70 d P C 2
O21 O 0.9934(5) 1.2288(5) 0.0069(4) 0.0587(17) Uani 1 d . . .
O22 O 1.0454(7) 1.1991(6) 0.1540(5) 0.086(2) Uani 1 d . . .
F21 F 1.2127(5) 1.3308(4) -0.0893(4) 0.0783(18) Uani 1 d . . .
F22 F 1.2677(4) 1.3097(4) 0.0389(3) 0.0667(15) Uani 1 d . . .
O1H O 0.9947(5) 1.4842(4) 0.3765(4) 0.0560(17) Uani 1 d . . .
O2H O 0.1731(5) 1.4558(4) 0.4861(4) 0.0555(16) Uani 1 d . . .
O3H O 1.0541(5) 0.6308(4) 0.1845(5) 0.0664(19) Uani 1 d . . .
O4H O 1.3580(6) 0.6024(6) 0.4030(4) 0.101(3) Uani 1 d . . .
O5H O 0.4687(12) 1.4310(8) 0.4975(7) 0.180(5) Uani 1 d . . .

loop_
_atom_site_aniso_label
_atom_site_aniso_U_11
_atom_site_aniso_U_22
_atom_site_aniso_U_33
_atom_site_aniso_U_23
_atom_site_aniso_U_13
_atom_site_aniso_U_12
CuA 0.0267(5) 0.0283(5) 0.0277(5) -0.0174(5) -0.0053(4) -0.0028(4)
N1A 0.025(3) 0.031(4) 0.034(4) -0.018(3) -0.008(3) 0.000(3)
N2A 0.026(3) 0.027(3) 0.027(3) -0.015(3) -0.006(3) 0.000(3)
N3A 0.026(3) 0.030(4) 0.028(3) -0.014(3) -0.011(3) 0.001(3)
O1A 0.043(3) 0.054(4) 0.036(3) -0.018(3) -0.003(3) -0.022(3)
C1A 0.037(4) 0.032(5) 0.033(4) -0.014(4) -0.008(4) -0.014(4)
C2A 0.042(5) 0.030(5) 0.052(5) -0.023(4) -0.023(4) 0.001(4)
C3A 0.026(4) 0.040(5) 0.034(4) -0.024(4) -0.009(3) -0.003(4)
C4A 0.036(4) 0.041(5) 0.023(4) -0.021(4) -0.007(3) 0.005(4)
C5A 0.033(4) 0.030(4) 0.032(4) -0.013(4) -0.003(4) -0.009(4)
C6A 0.031(4) 0.035(5) 0.030(4) -0.020(4) 0.001(3) -0.002(3)
C7A 0.023(4) 0.041(5) 0.036(5) -0.020(4) -0.008(4) 0.000(4)
C8A 0.040(5) 0.034(5) 0.040(5) -0.019(4) -0.014(4) 0.004(4)
C9A 0.025(4) 0.038(5) 0.030(4) -0.018(4) -0.016(3) 0.002(3)
C10A 0.027(4) 0.033(4) 0.025(4) -0.020(4) -0.015(3) 0.004(3)
C11A 0.029(4) 0.040(5) 0.031(4) -0.021(4) -0.004(3) -0.007(4)
C12A 0.047(5) 0.035(5) 0.028(4) -0.015(4) -0.013(4) -0.015(4)
C13A 0.045(5) 0.029(4) 0.022(4) -0.017(4) -0.012(4) -0.009(4)
C14A 0.026(4) 0.040(5) 0.029(4) -0.020(4) -0.010(3) 0.000(4)
C15A 0.036(4) 0.032(5) 0.023(4) -0.016(4) -0.004(3) -0.008(4)
CuB 0.0412(6) 0.0269(5) 0.0296(6) -0.0176(5) -0.0073(5) -0.0001(4)
N1B 0.055(4) 0.027(4) 0.066(5) -0.027(4) -0.030(4) 0.000(3)
N2B 0.038(4) 0.025(3) 0.026(3) -0.010(3) -0.005(3) -0.002(3)
N3B 0.040(4) 0.020(3) 0.030(4) -0.011(3) -0.009(3) 0.005(3)
O1B 0.057(4) 0.055(4) 0.037(3) -0.029(3) -0.008(3) 0.016(3)
C1B 0.054(5) 0.037(5) 0.053(6) -0.027(5) -0.024(5) -0.001(4)
C2B 0.092(8) 0.037(6) 0.110(9) -0.049(6) -0.058(7) 0.015(5)
C3B 0.055(6) 0.035(5) 0.057(6) -0.011(5) -0.009(5) -0.020(4)
C4B 0.058(6) 0.027(5) 0.048(5) -0.002(4) -0.007(5) -0.017(4)
C5B 0.039(5) 0.037(5) 0.035(5) -0.017(4) -0.003(4) 0.005(4)
C6B 0.044(5) 0.030(5) 0.028(4) -0.013(4) -0.013(4) 0.007(4)
C7B 0.041(5) 0.036(5) 0.030(5) -0.014(4) -0.013(4) 0.003(4)
C8B 0.045(5) 0.036(5) 0.049(6) -0.028(5) -0.001(4) 0.011(4)
C9B 0.034(4) 0.035(5) 0.044(5) -0.019(4) -0.008(4) 0.003(4)
C10B 0.022(4) 0.037(5) 0.041(5) -0.020(4) 0.001(4) -0.008(4)
C11B 0.019(4) 0.039(5) 0.038(5) -0.007(4) -0.009(4) -0.005(4)
C12B 0.027(4) 0.042(5) 0.040(5) -0.024(4) -0.006(4) -0.010(4)
C13B 0.019(4) 0.026(4) 0.037(5) -0.015(4) -0.002(3) -0.008(3)
C14B 0.016(4) 0.033(4) 0.032(4) -0.016(4) -0.002(3) 0.003(3)
C15B 0.022(4) 0.046(5) 0.029(4) -0.020(4) 0.003(3) -0.011(4)
S1 0.0297(11) 0.0403(13) 0.0334(12) -0.0139(11) -0.0085(9) -0.0002(9)
C1 0.047(6) 0.052(6) 0.030(5) -0.009(5) -0.025(4) -0.005(5)
O11 0.041(6) 0.055(7) 0.050(8) -0.019(6) -0.018(6) 0.018(5)
O12 0.074(8) 0.063(8) 0.054(8) -0.008(6) -0.030(7) -0.025(7)
O13 0.078(9) 0.057(7) 0.031(6) -0.005(6) 0.014(6) 0.026(7)
O14 0.016(7) 0.041(9) 0.064(11) -0.029(9) 0.004(7) -0.006(6)
O15 0.088(17) 0.111(18) 0.040(11) 0.036(11) -0.037(11) -0.063(14)
O16 0.108(16) 0.041(10) 0.093(15) -0.051(11) 0.051(13) -0.029(11)
F11 0.045(5) 0.036(5) 0.043(5) -0.008(4) -0.008(4) 0.021(4)
F12 0.072(7) 0.076(7) 0.032(5) -0.024(5) 0.014(5) -0.011(5)
F13 0.114(11) 0.062(8) 0.092(11) -0.013(8) -0.066(10) -0.032(9)
F14 0.058(9) 0.050(9) 0.047(9) -0.015(7) 0.021(7) -0.025(7)
F15 0.097(14) 0.058(11) 0.119(15) -0.062(11) 0.027(14) -0.039(12)
S2A2 0.068(8) 0.118(11) 0.36(3) -0.198(17) -0.053(12) 0.022(8)
C2A2 0.09(3) 0.024(17) 0.06(2) -0.036(16) -0.05(2) 0.025(17)
O23A 0.024(11) 0.072(18) 0.15(3) -0.080(19) 0.016(14) -0.011(12)
F23A 0.055(12) 0.064(13) 0.057(12) -0.041(11) -0.009(10) 0.025(10)
S2 0.043(2) 0.067(3) 0.0224(16) -0.0128(18) 0.0010(14) -0.033(2)
O23 0.054(6) 0.047(6) 0.055(6) -0.033(5) -0.019(5) 0.013(5)
F23 0.078(6) 0.031(5) 0.096(7) -0.020(5) -0.009(5) -0.004(5)
O21 0.041(3) 0.086(5) 0.060(4) -0.033(4) -0.001(3) -0.031(3)
O22 0.122(7) 0.100(6) 0.042(4) -0.029(4) 0.004(4) -0.048(5)
F21 0.108(5) 0.093(4) 0.039(3) -0.021(3) 0.011(3) -0.062(4)
F22 0.058(3) 0.106(4) 0.055(3) -0.037(3) -0.014(3) -0.032(3)
O1H 0.038(3) 0.063(4) 0.081(5) -0.047(4) 0.009(3) -0.016(3)
O2H 0.040(3) 0.057(4) 0.070(4) -0.031(4) 0.002(3) -0.009(3)
O3H 0.054(4) 0.059(4) 0.095(5) -0.041(4) -0.023(4) 0.008(3)
O4H 0.069(5) 0.144(7) 0.044(4) -0.011(5) 0.002(4) 0.005(5)
O5H 0.253(13) 0.132(9) 0.130(9) -0.048(8) -0.002(9) -0.020(9)

loop_
_atom_type_symbol
_atom_type_description
_atom_type_scat_dispersion_real
_atom_type_scat_dispersion_imag
_atom_type_scat_source
C C 0.0033 0.0016 'International Tables Vol C Tables 4.2.6.8 and 6.1.1.4'
H H 0.0000 0.0000 'International Tables Vol C Tables 4.2.6.8 and 6.1.1.4'
N N 0.0061 0.0033 'International Tables Vol C Tables 4.2.6.8 and 6.1.1.4'
O O 0.0106 0.0060 'International Tables Vol C Tables 4.2.6.8 and 6.1.1.4'
F F 0.0171 0.0103 'International Tables Vol C Tables 4.2.6.8 and 6.1.1.4'
S S 0.1246 0.1234 'International Tables Vol C Tables 4.2.6.8 and 6.1.1.4'
Cu Cu 0.3201 1.2651 'International Tables Vol C Tables 4.2.6.8 and 6.1.1.4'

loop_
_geom_angle_atom_site_label_1
_geom_angle_atom_site_label_2
_geom_angle_atom_site_label_3
_geom_angle
O1A CuA N2A 176.8(2)
O1A CuA N3A 94.0(2)
N2A CuA N3A 84.2(2)
O1A CuA N1A 97.8(2)
N2A CuA N1A 84.7(2)
N3A CuA N1A 160.1(2)
C3A N1A C1A 110.4(5)
C3A N1A C2A 109.5(5)
C1A N1A C2A 107.4(5)
C3A N1A CuA 108.3(4)
C1A N1A CuA 118.9(4)
C2A N1A CuA 101.8(4)
C6A N2A C5A 111.3(5)
C6A N2A C4A 111.4(5)
C5A N2A C4A 110.7(5)
C6A N2A CuA 108.7(4)
C5A N2A CuA 106.6(4)
C4A N2A CuA 108.0(4)
C8A N3A C9A 108.1(5)
C8A N3A C7A 109.1(5)
C9A N3A C7A 111.3(5)
C8A N3A CuA 103.1(4)
C9A N3A CuA 115.9(4)
C7A N3A CuA 108.8(4)
CuA O1A H1A 109.5
N1A C1A C13B 116.1(6)
N1A C1A H1AA 108.3
C13B C1A H1AA 108.3
N1A C1A H1AB 108.3
C13B C1A H1AB 108.3
H1AA C1A H1AB 107.4
N1A C2A H2AA 109.5
N1A C2A H2AB 109.5
H2AA C2A H2AB 109.5
N1A C2A H2AC 109.5
H2AA C2A H2AC 109.5
H2AB C2A H2AC 109.5
N1A C3A C4A 109.8(5)
N1A C3A H3AA 109.7
C4A C3A H3AA 109.7
N1A C3A H3AB 109.7
C4A C3A H3AB 109.7
H3AA C3A H3AB 108.2
N2A C4A C3A 108.8(5)
N2A C4A H4AA 109.9
C3A C4A H4AA 109.9
N2A C4A H4AB 109.9
C3A C4A H4AB 109.9
H4AA C4A H4AB 108.3
N2A C5A H5AA 109.5
N2A C5A H5AB 109.5
H5AA C5A H5AB 109.5
N2A C5A H5AC 109.5
H5AA C5A H5AC 109.5
H5AB C5A H5AC 109.5
N2A C6A C7A 109.1(5)
N2A C6A H6AA 109.9
C7A C6A H6AA 109.9
N2A C6A H6AB 109.9
C7A C6A H6AB 109.9
H6AA C6A H6AB 108.3
N3A C7A C6A 109.5(5)
N3A C7A H7AA 109.8
C6A C7A H7AA 109.8
N3A C7A H7AB 109.8
C6A C7A H7AB 109.8
H7AA C7A H7AB 108.2
N3A C8A H8AA 109.5
N3A C8A H8AB 109.5
H8AA C8A H8AB 109.5
N3A C8A H8AC 109.5
H8AA C8A H8AC 109.5
H8AB C8A H8AC 109.5
C10A C9A N3A 116.0(5)
C10A C9A H9AA 108.3
N3A C9A H9AA 108.3
C10A C9A H9AB 108.3
N3A C9A H9AB 108.3
H9AA C9A H9AB 107.4
C15A C10A C11A 117.6(6)
C15A C10A C9A 121.7(6)
C11A C10A C9A 120.6(6)
C12A C11A C10A 121.5(7)
C12A C11A H11A 119.3
C10A C11A H11A 119.3
C11A C12A C13A 121.1(7)
C11A C12A H12A 119.4
C13A C12A H12A 119.4
C12A C13A C14A 117.7(7)
C12A C13A C1B 120.5(7)
C14A C13A C1B 121.7(7)
C15A C14A C13A 121.4(7)
C15A C14A H14A 119.3
C13A C14A H14A 119.3
C14A C15A C10A 120.5(7)
C14A C15A H15A 119.7
C10A C15A H15A 119.7
O1B CuB N2B 176.7(2)
O1B CuB N3B 97.1(2)
N2B CuB N3B 85.1(2)
O1B CuB N1B 94.3(3)
N2B CuB N1B 84.4(3)
N3B CuB N1B 159.7(2)
C3B N1B C1B 110.7(6)
C3B N1B C2B 109.7(7)
C1B N1B C2B 107.2(6)
C3B N1B CuB 108.3(5)
C1B N1B CuB 116.8(5)
C2B N1B CuB 103.7(5)
C4B N2B C5B 109.4(6)
C4B N2B C6B 112.1(6)
C5B N2B C6B 110.6(5)
C4B N2B CuB 108.5(5)
C5B N2B CuB 108.3(4)
C6B N2B CuB 107.8(4)
C9B N3B C7B 110.2(6)
C9B N3B C8B 107.2(5)
C7B N3B C8B 109.3(6)
C9B N3B CuB 119.1(4)
C7B N3B CuB 108.5(4)
C8B N3B CuB 102.0(4)
CuB O1B H1B 109.5
C13A C1B N1B 115.7(6)
C13A C1B H1BA 108.4
N1B C1B H1BA 108.4
C13A C1B H1BB 108.4
N1B C1B H1BB 108.4
H1BA C1B H1BB 107.4
N1B C2B H2BA 109.5
N1B C2B H2BB 109.5
H2BA C2B H2BB 109.5
N1B C2B H2BC 109.5
H2BA C2B H2BC 109.5
H2BB C2B H2BC 109.5
N1B C3B C4B 107.9(7)
N1B C3B H3BA 110.1
C4B C3B H3BA 110.1
N1B C3B H3BB 110.1
C4B C3B H3BB 110.1
H3BA C3B H3BB 108.4
N2B C4B C3B 109.2(6)
N2B C4B H4BA 109.8
C3B C4B H4BA 109.8
N2B C4B H4BB 109.8
C3B C4B H4BB 109.8
H4BA C4B H4BB 108.3
N2B C5B H5BA 109.5
N2B C5B H5BB 109.5
H5BA C5B H5BB 109.5
N2B C5B H5BC 109.5
H5BA C5B H5BC 109.5
H5BB C5B H5BC 109.5
N2B C6B C7B 109.7(6)
N2B C6B H6BA 109.7
C7B C6B H6BA 109.7
N2B C6B H6BB 109.7
C7B C6B H6BB 109.7
H6BA C6B H6BB 108.2
N3B C7B C6B 109.8(6)
N3B C7B H7BA 109.7
C6B C7B H7BA 109.7
N3B C7B H7BB 109.7
C6B C7B H7BB 109.7
H7BA C7B H7BB 108.2
N3B C8B H8BA 109.5
N3B C8B H8BB 109.5
H8BA C8B H8BB 109.5
N3B C8B H8BC 109.5
H8BA C8B H8BC 109.5
H8BB C8B H8BC 109.5
N3B C9B C10B 114.3(6)
N3B C9B H9BA 108.7
C10B C9B H9BA 108.7
N3B C9B H9BB 108.7
C10B C9B H9BB 108.7
H9BA C9B H9BB 107.6
C15B C10B C11B 117.3(7)
C15B C10B C9B 122.7(7)
C11B C10B C9B 120.0(7)
C12B C11B C10B 120.8(7)
C12B C11B H11B 119.6
C10B C11B H11B 119.6
C11B C12B C13B 121.7(7)
C11B C12B H12B 119.1
C13B C12B H12B 119.1
C14B C13B C12B 117.2(6)
C14B C13B C1A 121.0(6)
C12B C13B C1A 121.8(6)
C13B C14B C15B 120.7(7)
C13B C14B H14B 119.6
C15B C14B H14B 119.6
C10B C15B C14B 122.2(7)
C10B C15B H15B 118.9
C14B C15B H15B 118.9
O15 S1 O14 118.0(11)
O15 S1 O13 69.9(11)
O14 S1 O13 49.5(7)
O15 S1 O11 46.4(9)
O14 S1 O11 150.7(8)
O13 S1 O11 113.9(7)
O15 S1 O16 118.2(14)
O14 S1 O16 113.3(10)
O13 S1 O16 155.4(9)
O11 S1 O16 72.1(10)
O15 S1 O12 147.2(10)
O14 S1 O12 67.6(7)
O13 S1 O12 114.1(8)
O11 S1 O12 111.6(7)
O16 S1 O12 45.7(8)
O15 S1 C1 103.2(8)
O14 S1 C1 102.1(7)
O13 S1 C1 103.5(5)
O11 S1 C1 105.8(5)
O16 S1 C1 97.2(8)
O12 S1 C1 106.9(5)
F16 C1 F13 124.6(13)
F16 C1 F14 107.9(13)
F13 C1 F14 55.8(9)
F16 C1 F12 60.6(10)
F13 C1 F12 111.0(11)
F14 C1 F12 58.7(8)
F16 C1 F11 40.1(9)
F13 C1 F11 111.4(11)
F14 C1 F11 136.4(9)
F12 C1 F11 100.8(7)
F16 C1 F15 104.3(15)
F13 C1 F15 44.1(9)
F14 C1 F15 98.5(11)
F12 C1 F15 140.3(11)
F11 C1 F15 72.8(11)
F16 C1 S1 118.7(10)
F13 C1 S1 115.4(8)
F14 C1 S1 115.1(8)
F12 C1 S1 109.2(7)
F11 C1 S1 107.9(6)
F15 C1 S1 110.0(10)
O23A S2A2 O21 126.7(14)
O23A S2A2 C2A2 121.7(15)
O21 S2A2 C2A2 109.0(12)
O23A S2A2 O22 96.3(18)
O21 S2A2 O22 97.8(11)
C2A2 S2A2 O22 91.5(14)
F23A C2A2 F22 115(2)
F23A C2A2 F21 109(2)
F22 C2A2 F21 96.3(19)
F23A C2A2 S2A2 130(2)
F22 C2A2 S2A2 108.3(18)
F21 C2A2 S2A2 89.6(17)
O22 S2 O21 120.7(5)
O22 S2 O23 110.0(6)
O21 S2 O23 112.4(5)
O22 S2 C2 107.9(6)
O21 S2 C2 103.6(5)
O23 S2 C2 99.9(6)
F21 C2 F22 106.1(10)
F21 C2 F23 111.2(11)
F22 C2 F23 111.8(11)
F21 C2 S2 110.2(9)
F22 C2 S2 112.0(9)
F23 C2 S2 105.6(9)
S2A2 O21 S2 40.8(7)
S2 O22 S2A2 33.7(4)
C2 F21 C2A2 37.8(11)
C2 F22 C2A2 39.8(11)

loop_
_geom_bond_atom_site_label_1
_geom_bond_atom_site_label_2
_geom_bond_distance
CuA O1A 1.857(5)
CuA N2A 1.998(6)
CuA N3A 2.074(5)
CuA N1A 2.080(5)
N1A C3A 1.475(8)
N1A C1A 1.475(8)
N1A C2A 1.480(8)
N2A C6A 1.474(8)
N2A C5A 1.484(8)
N2A C4A 1.496(8)
N3A C8A 1.484(8)
N3A C9A 1.491(8)
N3A C7A 1.493(8)
O1A H1A 0.8400
C1A C13B 1.500(9)
C1A H1AA 0.9900
C1A H1AB 0.9900
C2A H2AA 0.9800
C2A H2AB 0.9800
C2A H2AC 0.9800
C3A C4A 1.503(9)
C3A H3AA 0.9900
C3A H3AB 0.9900
C4A H4AA 0.9900
C4A H4AB 0.9900
C5A H5AA 0.9800
C5A H5AB 0.9800
C5A H5AC 0.9800
C6A C7A 1.503(9)
C6A H6AA 0.9900
C6A H6AB 0.9900
C7A H7AA 0.9900
C7A H7AB 0.9900
C8A H8AA 0.9800
C8A H8AB 0.9800
C8A H8AC 0.9800
C9A C10A 1.485(9)
C9A H9AA 0.9900
C9A H9AB 0.9900
C10A C15A 1.401(9)
C10A C11A 1.408(9)
C11A C12A 1.368(9)
C11A H11A 0.9500
C12A C13A 1.397(10)
C12A H12A 0.9500
C13A C14A 1.400(9)
C13A C1B 1.496(9)
C14A C15A 1.384(9)
C14A H14A 0.9500
C15A H15A 0.9500
CuB O1B 1.846(5)
CuB N2B 1.995(6)
CuB N3B 2.084(6)
CuB N1B 2.089(6)
N1B C3B 1.489(10)
N1B C1B 1.500(9)
N1B C2B 1.506(9)
N2B C4B 1.485(9)
N2B C5B 1.491(8)
N2B C6B 1.492(8)
N3B C9B 1.488(8)
N3B C7B 1.491(8)
N3B C8B 1.494(8)
O1B H1B 0.8400
C1B H1BA 0.9900
C1B H1BB 0.9900
C2B H2BA 0.9800
C2B H2BB 0.9800
C2B H2BC 0.9800
C3B C4B 1.513(11)
C3B H3BA 0.9900
C3B H3BB 0.9900
C4B H4BA 0.9900
C4B H4BB 0.9900
C5B H5BA 0.9800
C5B H5BB 0.9800
C5B H5BC 0.9800
C6B C7B 1.509(10)
C6B H6BA 0.9900
C6B H6BB 0.9900
C7B H7BA 0.9900
C7B H7BB 0.9900
C8B H8BA 0.9800
C8B H8BB 0.9800
C8B H8BC 0.9800
C9B C10B 1.504(9)
C9B H9BA 0.9900
C9B H9BB 0.9900
C10B C15B 1.379(9)
C10B C11B 1.396(9)
C11B C12B 1.387(9)
C11B H11B 0.9500
C12B C13B 1.401(9)
C12B H12B 0.9500
C13B C14B 1.385(9)
C14B C15B 1.398(9)
C14B H14B 0.9500
C15B H15B 0.9500
S1 O15 1.393(16)
S1 O14 1.399(12)
S1 O13 1.406(10)
S1 O11 1.417(10)
S1 O16 1.425(15)
S1 O12 1.436(10)
S1 C1 1.805(8)
C1 F16 1.198(18)
C1 F13 1.228(13)
C1 F14 1.345(14)
C1 F12 1.350(11)
C1 F11 1.366(11)
C1 F15 1.386(18)
S2A2 O23A 1.24(2)
S2A2 O21 1.410(11)
S2A2 C2A2 1.67(4)
S2A2 O22 1.76(2)
C2A2 F23A 1.26(3)
C2A2 F22 1.40(3)
C2A2 F21 1.50(3)
S2 O22 1.350(7)
S2 O21 1.410(6)
S2 O23 1.517(9)
S2 C2 1.772(14)
C2 F21 1.352(14)
C2 F22 1.355(13)
C2 F23 1.387(15)

loop_
_geom_hbond_atom_site_label_D
_geom_hbond_atom_site_label_H
_geom_hbond_atom_site_label_A
_geom_hbond_distance_DH
_geom_hbond_distance_HA
_geom_hbond_distance_DA
_geom_hbond_angle_DHA
_geom_hbond_site_symmetry_A
O1A H1A O1B 0.84 2.16 2.896(7) 145.5 2_676
O1B H1B O1A 0.84 2.21 2.896(7) 138.3 2_676
